data_7716212
loop_
_publ_author_name
'Jo, Minyoung'
'Amanyazova, Botagoz'
'Yergeshbayeva, Sandugash'
'Gakiya-Teruya, Miguel'
'&#xdc;ng&#xf6;r, &#xd6;kten'
'Lopez Rivera, Paola'
'Jen, Natalie'
'Lukyanenko, Evgeny'
'Kurkin, Alexander V.'
'Erkasov, Rakhmetulla'
'Meisel, Mark W.'
'Hauser, Andreas'
'Chakraborty, Pradip'
'Shatruk, Michael'

_publ_section_title
;
 Light-induced spin-state switching in Fe(II) spin-crossover complexes
 with thiazole-based chelating ligands.
;
_journal_issue 25
_journal_name_full 'Dalton transactions (Cambridge, England : 2003)'
_journal_page_first 10511
_journal_page_last 10520
_journal_paper_doi 10.1039/d4dt00308j
_journal_volume 53
_journal_year 2024
_chemical_formula_moiety 'C18 H12 Fe N6 S6, 2(Cl O4), C H4 O'
_chemical_formula_sum 'C19 H16 Cl2 Fe N6 O9 S6'
_chemical_formula_weight 791.49
_space_group_crystal_system monoclinic
_space_group_IT_number 14
_space_group_name_Hall '-P 2yn'
_space_group_name_H-M_alt 'P 1 21/n 1'
_atom_sites_solution_hydrogens geom
_atom_sites_solution_primary dual
_audit_creation_date 2023-03-16
_audit_creation_method
;
Olex2 1.3-ac4
(compiled 2020.11.27 svn.r5f609507 for Rigaku Oxford Diffraction, GUI svn.r6214)
;
_audit_update_record
;
2024-01-13 deposited with the CCDC.	2024-05-29 downloaded from the CCDC.
;
_cell_angle_alpha 90
_cell_angle_beta 90.5400(10)
_cell_angle_gamma 90
_cell_formula_units_Z 4
_cell_length_a 9.7514(2)
_cell_length_b 22.6547(3)
_cell_length_c 13.1878(2)
_cell_measurement_reflns_used 37026
_cell_measurement_temperature 230.00(10)
_cell_measurement_theta_max 33.6440
_cell_measurement_theta_min 3.4060
_cell_volume 2913.25(8)
_computing_cell_refinement 'CrysAlisPro 1.171.42.85a (Rigaku OD, 2023)'
_computing_data_collection 'CrysAlisPro 1.171.42.85a (Rigaku OD, 2023)'
_computing_data_reduction 'CrysAlisPro 1.171.42.85a (Rigaku OD, 2023)'
_computing_molecular_graphics 'Olex2 1.3-ac4 (Dolomanov et al., 2009)'
_computing_publication_material 'Olex2 1.3-ac4 (Dolomanov et al., 2009)'
_computing_structure_refinement 'SHELXL 2014/7 (Sheldrick, 2015)'
_computing_structure_solution 'SHELXT 2014/4 (Sheldrick, 2014)'
_diffrn_ambient_environment N~2~
_diffrn_ambient_temperature 230.00(10)
_diffrn_detector 'Hybrid Pixel Array Detector'
_diffrn_detector_area_resol_mean 10.0000
_diffrn_detector_type HyPix
_diffrn_measured_fraction_theta_full 0.997
_diffrn_measured_fraction_theta_max 0.998
_diffrn_measurement_details
;
List of Runs (angles in degrees, time in seconds):

  # Type    Start    End  Width  t~exp~   \w     \q     \k     \f   Frames
#--------------------------------------------------------------------------
  1  \w    -19.00  35.00   0.50    5.24    --   15.60 -81.00-108.00  108
  2  \w    -43.00  21.00   0.50    5.24    --  -15.91  81.00  13.00  128
  3  \w    -42.00  12.00   0.50    5.24    --  -15.91 -81.00-108.00  108
  4  \w     65.00  90.00   0.50    5.24    --   15.60 178.00-150.00   50
  5  \w      0.00  59.00   0.50    5.24    --   15.60  57.00   0.00  118
  6  \w    -10.00  17.00   0.50    5.24    --   15.60  77.00 -60.00   54
  7  \w    -23.00  42.00   0.50    5.24    --   15.60 -77.00 150.00  130
  8  \w      2.00  57.00   0.50    5.24    --   15.60  57.00  90.00  110
  9  \w    -10.00  21.00   0.50    5.24    --   15.60  77.00-150.00   62
 10  \w    -60.00  -6.00   0.50    5.24    --   15.60 -37.00 150.00  108
 11  \w      2.00  35.00   0.50    5.24    --   15.60 -37.00 150.00   66
 12  \w    -57.00  30.00   0.50    5.24    --   15.60 -57.00  60.00  174
 13  \w     49.00  80.00   0.50    5.24    --   15.60 178.00-120.00   62
 14  \w    -25.00   0.00   0.50    5.24    --  -15.91 -77.00-120.00   50
;
_diffrn_measurement_device 'four-circle diffractometer'
_diffrn_measurement_device_type 'XtaLAB Synergy, Dualflex, HyPix'
_diffrn_measurement_method '\w scans'
_diffrn_orient_matrix_type 'CrysAlisPro convention (1999,Acta A55,543-557)'
_diffrn_orient_matrix_UB_11 -0.0395812000
_diffrn_orient_matrix_UB_12 0.0182039000
_diffrn_orient_matrix_UB_13 0.0322649000
_diffrn_orient_matrix_UB_21 -0.0557403000
_diffrn_orient_matrix_UB_22 -0.0199777000
_diffrn_orient_matrix_UB_23 -0.0044714000
_diffrn_orient_matrix_UB_31 0.0248587000
_diffrn_orient_matrix_UB_32 -0.0158179000
_diffrn_orient_matrix_UB_33 0.0427855000
_diffrn_radiation_monochromator mirror
_diffrn_radiation_probe x-ray
_diffrn_radiation_type 'Mo K\a'
_diffrn_radiation_wavelength 0.71073
_diffrn_reflns_av_R_equivalents 0.0290
_diffrn_reflns_av_unetI/netI 0.0176
_diffrn_reflns_Laue_measured_fraction_full 0.997
_diffrn_reflns_Laue_measured_fraction_max 0.998
_diffrn_reflns_limit_h_max 13
_diffrn_reflns_limit_h_min -13
_diffrn_reflns_limit_k_max 30
_diffrn_reflns_limit_k_min -30
_diffrn_reflns_limit_l_max 17
_diffrn_reflns_limit_l_min -17
_diffrn_reflns_number 53446
_diffrn_reflns_point_group_measured_fraction_full 0.997
_diffrn_reflns_point_group_measured_fraction_max 0.998
_diffrn_reflns_theta_full 25.242
_diffrn_reflns_theta_max 28.700
_diffrn_reflns_theta_min 3.412
_diffrn_source 'micro-focus sealed X-ray tube'
_diffrn_source_type 'PhotonJet (Mo) X-ray Source'
_exptl_absorpt_coefficient_mu 1.191
_exptl_absorpt_correction_T_max 1.000
_exptl_absorpt_correction_T_min 0.195
_exptl_absorpt_correction_type gaussian
_exptl_absorpt_process_details
;
CrysAlisPro 1.171.42.85a (Rigaku Oxford Diffraction, 2023)
Numerical absorption correction based on gaussian integration over
a multifaceted crystal model
Empirical absorption correction using spherical harmonics,
implemented in SCALE3 ABSPACK scaling algorithm.
;
_exptl_crystal_colour 'clear light red'
_exptl_crystal_density_diffrn 1.805
_exptl_crystal_description block
_exptl_crystal_F_000 1600
_exptl_crystal_preparation 'Magnetic properties'
_exptl_crystal_recrystallization_method 'slow evaporation of methanol solution'
_exptl_crystal_size_max 0.444
_exptl_crystal_size_mid 0.279
_exptl_crystal_size_min 0.216
_refine_diff_density_max 0.748
_refine_diff_density_min -0.460
_refine_diff_density_rms 0.061
_refine_ls_extinction_method none
_refine_ls_goodness_of_fit_ref 1.046
_refine_ls_hydrogen_treatment constr
_refine_ls_matrix_type full
_refine_ls_number_parameters 389
_refine_ls_number_reflns 7508
_refine_ls_number_restraints 1
_refine_ls_restrained_S_all 1.047
_refine_ls_R_factor_all 0.0341
_refine_ls_R_factor_gt 0.0289
_refine_ls_shift/su_max 0.001
_refine_ls_shift/su_mean 0.000
_refine_ls_structure_factor_coef Fsqd
_refine_ls_weighting_details 'w=1/[\s^2^(Fo^2^)+(0.0384P)^2^+1.4537P] where P=(Fo^2^+2Fc^2^)/3'
_refine_ls_weighting_scheme calc
_refine_ls_wR_factor_gt 0.0757
_refine_ls_wR_factor_ref 0.0787
_reflns_Friedel_coverage 0.000
_reflns_number_gt 6577
_reflns_number_total 7508
_reflns_threshold_expression 'I > 2\s(I)'
_cod_data_source_file d4dt00308j2.cif
_cod_data_source_block str2-230K
_cod_depositor_comments 'Adding full bibliography for 7716207--7716213.cif.'
_cod_database_code 7716212
_shelx_shelxl_version_number 2014/7
_chemical_oxdiff_formula FeC19H12S6N6Cl2O8
_chemical_oxdiff_usercomment 230K
_shelx_space_group_comment
;
The symmetry employed for this shelxl refinement is uniquely defined
by the following loop, which should always be used as a source of
symmetry information in preference to the above space-group names.
They are only intended as comments.
;
_shelx_estimated_absorpt_t_max 0.783
_shelx_estimated_absorpt_t_min 0.620
_reflns_odcompleteness_completeness 99.80
_reflns_odcompleteness_iscentric 1
_reflns_odcompleteness_theta 30.44
_olex2_refinement_description
;
1. Fixed Uiso
 At 1.2 times of:
  All C(H) groups
 At 1.5 times of:
  All C(H,H,H) groups, All O(H) groups
2. Restrained distances
 C1M-O1M
 1.43 with sigma of 0.01
3.a Aromatic/amide H refined with riding coordinates:
 C2(H2), C3(H3), C5(H5), C6(H6), C8(H8), C9(H9), C11(H11), C12(H12), C14(H14),
 C15(H15), C17(H17), C18(H18)
3.b Tetrahedral OH refined with riding coordinates:
 O1M(H1M)
3.c Idealised Me refined as rotating group:
 C1M(H1MA,H1MB,H1MC)
;
_olex2_submission_special_instructions 'No special instructions were received'
_oxdiff_exptl_absorpt_empirical_details
;
Empirical correction (ABSPACK) includes:
- Absorption correction using spherical harmonics
- Frame scaling
- Detector area scaling
;
_oxdiff_exptl_absorpt_empirical_full_max 1.314
_oxdiff_exptl_absorpt_empirical_full_min 0.734

loop_
_space_group_symop_operation_xyz
'x, y, z'
'-x+1/2, y+1/2, -z+1/2'
'-x, -y, -z'
'x-1/2, -y-1/2, z-1/2'

loop_
_atom_site_label
_atom_site_type_symbol
_atom_site_fract_x
_atom_site_fract_y
_atom_site_fract_z
_atom_site_U_iso_or_equiv
_atom_site_adp_type
_atom_site_occupancy
_atom_site_site_symmetry_order
_atom_site_calc_flag
_atom_site_refinement_flags_posn
_atom_site_refinement_flags_adp
_atom_site_refinement_flags_occupancy
_atom_site_disorder_assembly
_atom_site_disorder_group
Fe1 Fe 0.48852(2) 0.38755(2) 0.75916(2) 0.02718(6) Uani 1 1 d . . . . .
S1 S 0.36314(4) 0.43816(2) 0.43647(3) 0.03436(10) Uani 1 1 d . . . . .
S2 S 0.71514(5) 0.40145(2) 0.45974(3) 0.03863(10) Uani 1 1 d . . . . .
S3 S 0.77434(5) 0.46815(2) 0.99744(4) 0.04032(11) Uani 1 1 d . . . . .
S4 S 0.56850(5) 0.57573(2) 0.87485(4) 0.03817(10) Uani 1 1 d . . . . .
S5 S 0.20912(6) 0.26402(2) 0.93266(4) 0.04989(13) Uani 1 1 d . . . . .
S6 S 0.45858(5) 0.18723(2) 0.79900(4) 0.04233(11) Uani 1 1 d . . . . .
N1 N 0.37111(14) 0.40402(6) 0.62138(10) 0.0292(3) Uani 1 1 d . . . . .
N2 N 0.64647(14) 0.39808(6) 0.64584(10) 0.0295(3) Uani 1 1 d . . . . .
N3 N 0.63192(15) 0.40110(6) 0.88243(11) 0.0321(3) Uani 1 1 d . . . . .
N4 N 0.46924(14) 0.48213(6) 0.79447(10) 0.0299(3) Uani 1 1 d . . . . .
N5 N 0.32297(15) 0.35143(6) 0.84482(11) 0.0318(3) Uani 1 1 d . . . . .
N6 N 0.53082(15) 0.29245(6) 0.75473(10) 0.0323(3) Uani 1 1 d . . . . .
C1 C 0.44937(16) 0.41400(7) 0.54199(12) 0.0269(3) Uani 1 1 d . . . . .
C2 C 0.21254(18) 0.43473(9) 0.50196(14) 0.0378(4) Uani 1 1 d . . . . .
H2 H 0.1260 0.4447 0.4751 0.045 Uiso 1 1 calc R U . . .
C3 C 0.23568(17) 0.41558(8) 0.59795(14) 0.0353(4) Uani 1 1 d . . . . .
H3 H 0.1648 0.4106 0.6450 0.042 Uiso 1 1 calc R U . . .
C4 C 0.59605(16) 0.40537(7) 0.55367(12) 0.0273(3) Uani 1 1 d . . . . .
C5 C 0.83969(19) 0.38853(9) 0.54886(16) 0.0410(4) Uani 1 1 d . . . . .
H5 H 0.9328 0.3823 0.5345 0.049 Uiso 1 1 calc R U . . .
C6 C 0.78573(18) 0.38847(8) 0.64273(15) 0.0370(4) Uani 1 1 d . . . . .
H6 H 0.8392 0.3823 0.7015 0.044 Uiso 1 1 calc R U . . .
C7 C 0.65308(17) 0.45716(7) 0.90536(12) 0.0299(3) Uani 1 1 d . . . . .
C8 C 0.7944(2) 0.39339(9) 1.00835(15) 0.0443(4) Uani 1 1 d . . . . .
H8 H 0.8544 0.3747 1.0544 0.053 Uiso 1 1 calc R U . . .
C9 C 0.7120(2) 0.36489(9) 0.94169(14) 0.0413(4) Uani 1 1 d . . . . .
H9 H 0.7096 0.3235 0.9363 0.050 Uiso 1 1 calc R U . . .
C10 C 0.56624(17) 0.50095(7) 0.85676(12) 0.0290(3) Uani 1 1 d . . . . .
C11 C 0.4298(2) 0.58224(8) 0.79530(14) 0.0381(4) Uani 1 1 d . . . . .
H11 H 0.3865 0.6180 0.7784 0.046 Uiso 1 1 calc R U . . .
C12 C 0.39117(19) 0.52858(8) 0.76000(13) 0.0349(4) Uani 1 1 d . . . . .
H12 H 0.3165 0.5235 0.7152 0.042 Uiso 1 1 calc R U . . .
C13 C 0.33127(17) 0.29370(8) 0.85673(12) 0.0316(3) Uani 1 1 d . . . . .
C14 C 0.1414(2) 0.33256(10) 0.94952(17) 0.0502(5) Uani 1 1 d . . . . .
H14 H 0.0644 0.3409 0.9894 0.060 Uiso 1 1 calc R U . . .
C15 C 0.2136(2) 0.37339(9) 0.89782(15) 0.0407(4) Uani 1 1 d . . . . .
H15 H 0.1907 0.4137 0.8981 0.049 Uiso 1 1 calc R U . . .
C16 C 0.43870(17) 0.26183(7) 0.80500(12) 0.0300(3) Uani 1 1 d . . . . .
C17 C 0.6011(2) 0.19703(9) 0.72654(15) 0.0433(4) Uani 1 1 d . . . . .
H17 H 0.6560 0.1663 0.7015 0.052 Uiso 1 1 calc R U . . .
C18 C 0.6240(2) 0.25494(9) 0.71020(15) 0.0412(4) Uani 1 1 d . . . . .
H18 H 0.6978 0.2687 0.6714 0.049 Uiso 1 1 calc R U . . .
Cl2 Cl 0.43726(5) 0.75359(2) 0.86860(4) 0.04116(10) Uani 1 1 d . . . . .
O5 O 0.4616(2) 0.80259(8) 0.80277(14) 0.0655(5) Uani 1 1 d . . . . .
O6 O 0.31030(18) 0.72535(9) 0.84224(15) 0.0713(5) Uani 1 1 d . . . . .
O7 O 0.5456(2) 0.71155(9) 0.85888(19) 0.0824(6) Uani 1 1 d . . . . .
O8 O 0.4327(2) 0.77381(9) 0.97093(13) 0.0768(6) Uani 1 1 d . . . . .
Cl1 Cl 0.02748(4) 0.47575(2) 0.24463(3) 0.03534(9) Uani 1 1 d . . . . .
O1 O -0.0186(2) 0.53229(7) 0.21212(15) 0.0669(5) Uani 1 1 d . . . . .
O2 O 0.16874(15) 0.47857(9) 0.27032(13) 0.0664(5) Uani 1 1 d . . . . .
O3 O -0.04612(17) 0.45745(10) 0.33255(15) 0.0759(6) Uani 1 1 d . . . . .
O4 O 0.0083(3) 0.43507(9) 0.16458(17) 0.1059(9) Uani 1 1 d . . . . .
O1M O -0.0839(2) 0.23528(12) 1.00925(15) 0.0859(7) Uani 1 1 d D . . . .
H1M H 0.0006 0.2394 1.0113 0.129 Uiso 1 1 calc R U . . .
C1M C -0.1251(3) 0.22148(11) 0.9105(2) 0.0650(6) Uani 1 1 d D . . . .
H1MA H -0.1215 0.2567 0.8688 0.098 Uiso 1 1 calc R U . . .
H1MB H -0.2182 0.2064 0.9111 0.098 Uiso 1 1 calc R U . . .
H1MC H -0.0643 0.1918 0.8830 0.098 Uiso 1 1 calc R U . . .

loop_
_atom_site_aniso_label
_atom_site_aniso_U_11
_atom_site_aniso_U_22
_atom_site_aniso_U_33
_atom_site_aniso_U_23
_atom_site_aniso_U_13
_atom_site_aniso_U_12
Fe1 0.02931(12) 0.02812(12) 0.02411(11) 0.00090(8) 0.00044(8) 0.00040(8)
S1 0.0298(2) 0.0440(2) 0.0292(2) 0.00619(16) -0.00141(15) 0.00290(16)
S2 0.0313(2) 0.0517(3) 0.0330(2) 0.00668(18) 0.00868(16) 0.00553(18)
S3 0.0364(2) 0.0509(3) 0.0335(2) -0.00447(18) -0.00597(17) 0.00032(19)
S4 0.0437(2) 0.0301(2) 0.0407(2) -0.00310(16) 0.00098(19) 0.00007(17)
S5 0.0434(3) 0.0497(3) 0.0569(3) 0.0112(2) 0.0192(2) 0.0012(2)
S6 0.0448(3) 0.0306(2) 0.0516(3) -0.00074(18) 0.0021(2) 0.00368(18)
N1 0.0261(6) 0.0332(7) 0.0282(6) -0.0006(5) 0.0015(5) -0.0019(5)
N2 0.0260(6) 0.0329(7) 0.0297(7) 0.0023(5) -0.0008(5) -0.0013(5)
N3 0.0341(7) 0.0331(7) 0.0291(7) 0.0004(5) -0.0003(6) 0.0064(6)
N4 0.0311(7) 0.0313(7) 0.0273(6) 0.0037(5) 0.0013(5) 0.0010(5)
N5 0.0319(7) 0.0344(7) 0.0291(7) -0.0003(5) 0.0005(5) 0.0052(5)
N6 0.0326(7) 0.0349(7) 0.0294(7) -0.0049(5) 0.0035(5) 0.0013(6)
C1 0.0270(7) 0.0277(7) 0.0259(7) 0.0005(5) -0.0003(6) 0.0005(6)
C2 0.0246(8) 0.0478(10) 0.0409(9) 0.0018(8) -0.0032(7) 0.0000(7)
C3 0.0244(8) 0.0450(9) 0.0367(9) -0.0006(7) 0.0029(6) -0.0025(7)
C4 0.0258(7) 0.0269(7) 0.0292(7) 0.0020(6) 0.0034(6) 0.0000(6)
C5 0.0253(8) 0.0486(10) 0.0491(11) 0.0070(8) 0.0022(7) 0.0010(7)
C6 0.0250(8) 0.0444(9) 0.0415(9) 0.0052(7) -0.0035(7) -0.0012(7)
C7 0.0289(8) 0.0355(8) 0.0254(7) -0.0009(6) 0.0022(6) 0.0010(6)
C8 0.0425(10) 0.0561(12) 0.0343(9) 0.0019(8) -0.0047(8) 0.0176(9)
C9 0.0469(11) 0.0405(9) 0.0364(9) 0.0012(7) -0.0019(8) 0.0161(8)
C10 0.0308(8) 0.0295(7) 0.0269(7) 0.0003(6) 0.0049(6) 0.0005(6)
C11 0.0424(10) 0.0352(8) 0.0366(9) 0.0058(7) 0.0055(7) 0.0078(7)
C12 0.0355(9) 0.0382(9) 0.0309(8) 0.0064(7) 0.0011(7) 0.0055(7)
C13 0.0287(8) 0.0369(8) 0.0291(8) 0.0015(6) 0.0016(6) 0.0001(6)
C14 0.0401(11) 0.0612(13) 0.0495(11) 0.0008(10) 0.0145(9) 0.0111(9)
C15 0.0389(10) 0.0438(10) 0.0396(9) -0.0030(8) 0.0030(8) 0.0132(8)
C16 0.0305(8) 0.0307(7) 0.0288(8) -0.0018(6) -0.0025(6) 0.0015(6)
C17 0.0415(10) 0.0434(10) 0.0451(10) -0.0094(8) 0.0022(8) 0.0109(8)
C18 0.0393(10) 0.0463(10) 0.0381(9) -0.0080(8) 0.0087(8) 0.0057(8)
Cl2 0.0418(2) 0.0388(2) 0.0429(2) 0.00035(17) -0.00368(18) -0.00603(18)
O5 0.0861(13) 0.0517(9) 0.0587(10) 0.0092(8) 0.0000(9) -0.0194(9)
O6 0.0567(10) 0.0706(11) 0.0861(13) 0.0152(10) -0.0255(9) -0.0244(9)
O7 0.0632(12) 0.0591(11) 0.1248(19) -0.0052(11) 0.0000(12) 0.0123(9)
O8 0.1014(15) 0.0841(13) 0.0450(9) -0.0096(9) 0.0064(9) -0.0182(11)
Cl1 0.0320(2) 0.0349(2) 0.0390(2) 0.00579(15) -0.00474(16) 0.00130(15)
O1 0.0788(12) 0.0511(9) 0.0709(11) 0.0177(8) 0.0003(9) 0.0255(8)
O2 0.0315(7) 0.1094(15) 0.0584(10) 0.0240(9) 0.0000(7) 0.0027(8)
O3 0.0422(9) 0.1103(15) 0.0755(12) 0.0448(11) 0.0121(8) -0.0018(9)
O4 0.186(3) 0.0550(11) 0.0758(14) -0.0173(10) -0.0523(16) -0.0062(14)
O1M 0.0558(11) 0.137(2) 0.0646(12) 0.0278(12) -0.0045(9) -0.0252(12)
C1M 0.0594(15) 0.0532(13) 0.0824(18) 0.0062(12) -0.0017(13) 0.0031(11)

loop_
_atom_type_symbol
_atom_type_description
_atom_type_scat_dispersion_real
_atom_type_scat_dispersion_imag
_atom_type_scat_source
C C 0.0033 0.0016 'International Tables Vol C Tables 4.2.6.8 and 6.1.1.4'
H H 0.0000 0.0000 'International Tables Vol C Tables 4.2.6.8 and 6.1.1.4'
Cl Cl 0.1484 0.1585 'International Tables Vol C Tables 4.2.6.8 and 6.1.1.4'
Fe Fe 0.3463 0.8444 'International Tables Vol C Tables 4.2.6.8 and 6.1.1.4'
N N 0.0061 0.0033 'International Tables Vol C Tables 4.2.6.8 and 6.1.1.4'
O O 0.0106 0.0060 'International Tables Vol C Tables 4.2.6.8 and 6.1.1.4'
S S 0.1246 0.1234 'International Tables Vol C Tables 4.2.6.8 and 6.1.1.4'

loop_
_exptl_crystal_face_index_h
_exptl_crystal_face_index_k
_exptl_crystal_face_index_l
_exptl_crystal_face_perp_dist
12 3 8 0.2204
-12 -1 -9 0.2197
1 -20 14 0.1052
-8 -21 8 0.1157
1 21 -14 0.1225
9 21 -8 0.1250
6 9 16 0.2219
-6 1 -17 0.1779
3 -23 12 0.1107
-2 -31 -1 0.0978
2 32 0 0.1131
-1 28 -8 0.1144
3 -27 -9 0.0806
-1 -9 -18 0.1267
-4 30 2 0.1072
-9 19 9 0.1172
6 -10 -16 0.1112
9 -23 1 0.1278
11 12 -9 0.1065

loop_
_geom_angle_atom_site_label_1
_geom_angle_atom_site_label_2
_geom_angle_atom_site_label_3
_geom_angle
_geom_angle_site_symmetry_1
_geom_angle_site_symmetry_3
_geom_angle_publ_flag
N1 Fe1 N4 87.96(5) . . ?
N1 Fe1 N6 104.13(5) . . ?
N2 Fe1 N1 77.10(5) . . ?
N2 Fe1 N4 95.81(5) . . ?
N2 Fe1 N6 87.41(5) . . ?
N3 Fe1 N1 160.01(6) . . ?
N3 Fe1 N2 92.53(5) . . ?
N3 Fe1 N4 75.99(5) . . ?
N3 Fe1 N6 92.25(5) . . ?
N5 Fe1 N1 96.48(5) . . ?
N5 Fe1 N2 161.63(5) . . ?
N5 Fe1 N3 98.25(6) . . ?
N5 Fe1 N4 101.19(5) . . ?
N5 Fe1 N6 77.39(5) . . ?
N6 Fe1 N4 167.90(5) . . ?
C1 S1 C2 89.57(8) . . ?
C5 S2 C4 89.64(9) . . ?
C7 S3 C8 89.61(9) . . ?
C11 S4 C10 89.47(9) . . ?
C13 S5 C14 89.48(10) . . ?
C16 S6 C17 89.46(9) . . ?
C1 N1 Fe1 112.88(11) . . ?
C1 N1 C3 110.44(14) . . ?
C3 N1 Fe1 135.79(11) . . ?
C4 N2 Fe1 112.85(11) . . ?
C4 N2 C6 110.62(14) . . ?
C6 N2 Fe1 135.25(12) . . ?
C7 N3 Fe1 114.09(11) . . ?
C7 N3 C9 110.96(15) . . ?
C9 N3 Fe1 134.90(13) . . ?
C10 N4 Fe1 112.62(11) . . ?
C10 N4 C12 110.53(14) . . ?
C12 N4 Fe1 136.37(12) . . ?
C13 N5 Fe1 113.32(11) . . ?
C13 N5 C15 110.20(15) . . ?
C15 N5 Fe1 136.28(13) . . ?
C16 N6 Fe1 111.96(11) . . ?
C16 N6 C18 110.15(15) . . ?
C18 N6 Fe1 137.81(13) . . ?
N1 C1 S1 114.63(12) . . ?
N1 C1 C4 117.99(14) . . ?
C4 C1 S1 127.35(12) . . ?
S1 C2 H2 124.8 . . ?
C3 C2 S1 110.46(13) . . ?
C3 C2 H2 124.8 . . ?
N1 C3 H3 122.5 . . ?
C2 C3 N1 114.90(15) . . ?
C2 C3 H3 122.5 . . ?
N2 C4 S2 114.35(12) . . ?
N2 C4 C1 118.29(14) . . ?
C1 C4 S2 127.34(12) . . ?
S2 C5 H5 124.7 . . ?
C6 C5 S2 110.52(14) . . ?
C6 C5 H5 124.7 . . ?
N2 C6 H6 122.6 . . ?
C5 C6 N2 114.86(16) . . ?
C5 C6 H6 122.6 . . ?
N3 C7 S3 114.15(13) . . ?
N3 C7 C10 117.85(15) . . ?
C10 C7 S3 127.82(13) . . ?
S3 C8 H8 124.7 . . ?
C9 C8 S3 110.61(14) . . ?
C9 C8 H8 124.7 . . ?
N3 C9 H9 122.7 . . ?
C8 C9 N3 114.64(18) . . ?
C8 C9 H9 122.7 . . ?
N4 C10 S4 114.55(12) . . ?
N4 C10 C7 117.84(15) . . ?
C7 C10 S4 127.53(13) . . ?
S4 C11 H11 124.8 . . ?
C12 C11 S4 110.46(14) . . ?
C12 C11 H11 124.8 . . ?
N4 C12 H12 122.5 . . ?
C11 C12 N4 114.99(17) . . ?
C11 C12 H12 122.5 . . ?
N5 C13 S5 114.78(13) . . ?
N5 C13 C16 118.80(15) . . ?
C16 C13 S5 126.41(13) . . ?
S5 C14 H14 124.6 . . ?
C15 C14 S5 110.75(15) . . ?
C15 C14 H14 124.6 . . ?
N5 C15 H15 122.6 . . ?
C14 C15 N5 114.79(17) . . ?
C14 C15 H15 122.6 . . ?
N6 C16 S6 114.86(12) . . ?
N6 C16 C13 118.27(15) . . ?
C13 C16 S6 126.85(13) . . ?
S6 C17 H17 124.7 . . ?
C18 C17 S6 110.64(14) . . ?
C18 C17 H17 124.7 . . ?
N6 C18 H18 122.6 . . ?
C17 C18 N6 114.88(17) . . ?
C17 C18 H18 122.6 . . ?
O5 Cl2 O6 110.30(11) . . ?
O7 Cl2 O5 109.62(13) . . ?
O7 Cl2 O6 108.57(13) . . ?
O8 Cl2 O5 109.38(12) . . ?
O8 Cl2 O6 109.76(13) . . ?
O8 Cl2 O7 109.19(15) . . ?
O1 Cl1 O3 110.24(12) . . ?
O2 Cl1 O1 109.58(12) . . ?
O2 Cl1 O3 108.25(10) . . ?
O4 Cl1 O1 108.85(13) . . ?
O4 Cl1 O2 109.25(16) . . ?
O4 Cl1 O3 110.65(16) . . ?
C1M O1M H1M 109.5 . . ?
O1M C1M H1MA 109.5 . . ?
O1M C1M H1MB 109.5 . . ?
O1M C1M H1MC 109.5 . . ?
H1MA C1M H1MB 109.5 . . ?
H1MA C1M H1MC 109.5 . . ?
H1MB C1M H1MC 109.5 . . ?

loop_
_geom_bond_atom_site_label_1
_geom_bond_atom_site_label_2
_geom_bond_distance
_geom_bond_site_symmetry_2
_geom_bond_publ_flag
Fe1 N1 2.1709(14) . ?
Fe1 N2 2.1694(14) . ?
Fe1 N3 2.1562(15) . ?
Fe1 N4 2.2011(14) . ?
Fe1 N5 2.1415(15) . ?
Fe1 N6 2.1944(14) . ?
S1 C1 1.7091(16) . ?
S1 C2 1.7126(18) . ?
S2 C4 1.7082(16) . ?
S2 C5 1.707(2) . ?
S3 C7 1.7051(17) . ?
S3 C8 1.711(2) . ?
S4 C10 1.7109(17) . ?
S4 C11 1.710(2) . ?
S5 C13 1.7018(17) . ?
S5 C14 1.703(2) . ?
S6 C16 1.7030(17) . ?
S6 C17 1.709(2) . ?
N1 C1 1.321(2) . ?
N1 C3 1.379(2) . ?
N2 C4 1.317(2) . ?
N2 C6 1.376(2) . ?
N3 C7 1.321(2) . ?
N3 C9 1.372(2) . ?
N4 C10 1.318(2) . ?
N4 C12 1.374(2) . ?
N5 C13 1.320(2) . ?
N5 C15 1.374(2) . ?
N6 C16 1.319(2) . ?
N6 C18 1.379(2) . ?
C1 C4 1.450(2) . ?
C2 H2 0.9400 . ?
C2 C3 1.355(3) . ?
C3 H3 0.9400 . ?
C5 H5 0.9400 . ?
C5 C6 1.350(3) . ?
C6 H6 0.9400 . ?
C7 C10 1.450(2) . ?
C8 H8 0.9400 . ?
C8 C9 1.350(3) . ?
C9 H9 0.9400 . ?
C11 H11 0.9400 . ?
C11 C12 1.354(3) . ?
C12 H12 0.9400 . ?
C13 C16 1.448(2) . ?
C14 H14 0.9400 . ?
C14 C15 1.351(3) . ?
C15 H15 0.9400 . ?
C17 H17 0.9400 . ?
C17 C18 1.348(3) . ?
C18 H18 0.9400 . ?
Cl2 O5 1.4304(17) . ?
Cl2 O6 1.4334(17) . ?
Cl2 O7 1.4292(19) . ?
Cl2 O8 1.4263(18) . ?
Cl1 O1 1.4221(15) . ?
Cl1 O2 1.4169(16) . ?
Cl1 O3 1.4308(16) . ?
Cl1 O4 1.4125(19) . ?
O1M H1M 0.8300 . ?
O1M C1M 1.394(3) . ?
C1M H1MA 0.9700 . ?
C1M H1MB 0.9700 . ?
C1M H1MC 0.9700 . ?

loop_
_geom_torsion_atom_site_label_1
_geom_torsion_atom_site_label_2
_geom_torsion_atom_site_label_3
_geom_torsion_atom_site_label_4
_geom_torsion
_geom_torsion_site_symmetry_1
_geom_torsion_site_symmetry_2
_geom_torsion_site_symmetry_3
_geom_torsion_site_symmetry_4
_geom_torsion_publ_flag
Fe1 N1 C1 S1 -170.53(7) . . . . ?
Fe1 N1 C1 C4 7.67(18) . . . . ?
Fe1 N1 C3 C2 167.34(13) . . . . ?
Fe1 N2 C4 S2 -169.57(7) . . . . ?
Fe1 N2 C4 C1 8.81(18) . . . . ?
Fe1 N2 C6 C5 165.67(14) . . . . ?
Fe1 N3 C7 S3 -176.12(7) . . . . ?
Fe1 N3 C7 C10 8.37(19) . . . . ?
Fe1 N3 C9 C8 176.45(14) . . . . ?
Fe1 N4 C10 S4 172.56(7) . . . . ?
Fe1 N4 C10 C7 -10.38(18) . . . . ?
Fe1 N4 C12 C11 -170.57(13) . . . . ?
Fe1 N5 C13 S5 175.11(8) . . . . ?
Fe1 N5 C13 C16 -5.6(2) . . . . ?
Fe1 N5 C15 C14 -173.69(15) . . . . ?
Fe1 N6 C16 S6 176.34(8) . . . . ?
Fe1 N6 C16 C13 -2.28(19) . . . . ?
Fe1 N6 C18 C17 -176.01(14) . . . . ?
S1 C1 C4 S2 -15.4(2) . . . . ?
S1 C1 C4 N2 166.41(12) . . . . ?
S1 C2 C3 N1 0.6(2) . . . . ?
S2 C5 C6 N2 0.4(2) . . . . ?
S3 C7 C10 S4 3.4(2) . . . . ?
S3 C7 C10 N4 -173.21(12) . . . . ?
S3 C8 C9 N3 -0.6(2) . . . . ?
S4 C11 C12 N4 -0.1(2) . . . . ?
S5 C13 C16 S6 6.3(2) . . . . ?
S5 C13 C16 N6 -175.31(13) . . . . ?
S5 C14 C15 N5 -0.3(2) . . . . ?
S6 C17 C18 N6 0.4(2) . . . . ?
N1 C1 C4 S2 166.62(12) . . . . ?
N1 C1 C4 N2 -11.5(2) . . . . ?
N3 C7 C10 S4 178.23(13) . . . . ?
N3 C7 C10 N4 1.6(2) . . . . ?
N5 C13 C16 S6 -172.94(13) . . . . ?
N5 C13 C16 N6 5.5(2) . . . . ?
C1 S1 C2 C3 -0.30(15) . . . . ?
C1 N1 C3 C2 -0.7(2) . . . . ?
C2 S1 C1 N1 -0.08(13) . . . . ?
C2 S1 C1 C4 -178.07(15) . . . . ?
C3 N1 C1 S1 0.43(18) . . . . ?
C3 N1 C1 C4 178.62(14) . . . . ?
C4 S2 C5 C6 -0.58(15) . . . . ?
C4 N2 C6 C5 0.0(2) . . . . ?
C5 S2 C4 N2 0.62(13) . . . . ?
C5 S2 C4 C1 -177.58(15) . . . . ?
C6 N2 C4 S2 -0.48(18) . . . . ?
C6 N2 C4 C1 177.90(14) . . . . ?
C7 S3 C8 C9 1.23(16) . . . . ?
C7 N3 C9 C8 -0.7(2) . . . . ?
C8 S3 C7 N3 -1.69(14) . . . . ?
C8 S3 C7 C10 173.28(16) . . . . ?
C9 N3 C7 S3 1.66(19) . . . . ?
C9 N3 C7 C10 -173.85(15) . . . . ?
C10 S4 C11 C12 -0.32(14) . . . . ?
C10 N4 C12 C11 0.6(2) . . . . ?
C11 S4 C10 N4 0.70(13) . . . . ?
C11 S4 C10 C7 -176.04(15) . . . . ?
C12 N4 C10 S4 -0.85(18) . . . . ?
C12 N4 C10 C7 176.21(14) . . . . ?
C13 S5 C14 C15 -0.03(18) . . . . ?
C13 N5 C15 C14 0.5(2) . . . . ?
C14 S5 C13 N5 0.33(15) . . . . ?
C14 S5 C13 C16 -178.89(17) . . . . ?
C15 N5 C13 S5 -0.53(19) . . . . ?
C15 N5 C13 C16 178.76(15) . . . . ?
C16 S6 C17 C18 -0.82(16) . . . . ?
C16 N6 C18 C17 0.4(2) . . . . ?
C17 S6 C16 N6 1.11(14) . . . . ?
C17 S6 C16 C13 179.59(16) . . . . ?
C18 N6 C16 S6 -1.06(19) . . . . ?
C18 N6 C16 C13 -179.68(15) . . . . ?

loop_
_exptl_oxdiff_crystal_face_indexfrac_h
_exptl_oxdiff_crystal_face_indexfrac_k
_exptl_oxdiff_crystal_face_indexfrac_l
_exptl_oxdiff_crystal_face_x
_exptl_oxdiff_crystal_face_y
_exptl_oxdiff_crystal_face_z
12.3840 2.8971 7.7436 -0.1876 -0.7828 0.5933
-12.0731 -1.1274 -8.7212 0.1760 0.7345 -0.6554
0.8167 -19.9888 14.4493 0.0700 0.2892 0.9547
-8.2661 -21.3480 8.2412 0.2045 0.8504 0.4848
0.7483 21.0540 -13.9537 -0.0966 -0.3999 -0.9114
8.5019 21.1822 -7.9411 -0.2071 -0.8616 -0.4635
6.3452 8.9247 15.5792 0.4140 -0.6016 0.6831
-6.1621 0.5302 -16.5446 -0.2803 0.4069 -0.8694
3.1567 -23.2013 12.0026 -0.1600 0.2339 0.9590
-2.1937 -31.4726 -1.0196 -0.5190 0.7556 0.3997
1.6578 31.6913 -0.4459 0.4969 -0.7235 -0.4792
-1.4969 28.3005 -8.3524 0.3049 -0.4446 -0.8422
2.8757 -27.4365 -8.7189 -0.8946 0.4268 0.1324
-1.2542 -8.8530 -17.7716 -0.6849 0.3262 -0.6515
-4.2376 30.1528 2.1983 0.7876 -0.3760 -0.4882
-8.9077 18.9583 8.9831 0.9875 0.0776 -0.1370
6.2203 -10.1815 -15.5647 -0.9337 -0.0737 -0.3503
9.3026 -23.3580 1.4364 -0.7471 -0.0583 0.6622
11.1478 11.8353 -8.5599 -0.5020 -0.8195 -0.2763
